data_4317521
loop_
_publ_author_name
'Y. Wang'
'S. Parkin'
'D. Atwood'

_publ_section_title
;
 Ligand-Tetrahydrofuran Coupling in Chelated Aluminum Phosphinates
;
_journal_name_full 'Inorganic Chemistry'
_journal_page_first 558
_journal_page_last 565
_journal_paper_doi 10.1021/ic0110326
_journal_volume 41
_journal_year 2002
_chemical_formula_sum 'C49 H66 Al Cl2 N2 O5 P'
_chemical_formula_weight 891.89
_chemical_name_systematic
;
  ?
;
_space_group_IT_number 61
_symmetry_cell_setting orthorhombic
_symmetry_space_group_name_Hall '-P 2ac 2ab'
_symmetry_space_group_name_H-M 'P b c a'
_atom_sites_solution_hydrogens geom
_atom_sites_solution_primary direct
_atom_sites_solution_secondary difmap
_audit_creation_method SHELXL-97
_cell_angle_alpha 90.00
_cell_angle_beta 90.00
_cell_angle_gamma 90.00
_cell_formula_units_Z 8
_cell_length_a 21.384(2)
_cell_length_b 18.039(2)
_cell_length_c 25.375(3)
_cell_measurement_reflns_used 31405
_cell_measurement_temperature 173(1)
_cell_measurement_theta_max 25.35
_cell_measurement_theta_min 1.00
_cell_volume 9788.3(18)
_computing_cell_refinement 'SCALEPACK (Otwinowski & Minor, 1997)'
_computing_data_collection 'COLLECT (Nonius, 1998)'
_computing_data_reduction 'DENZO-SMN (Otwinowski & Minor, 1997)'
_computing_molecular_graphics 'XP in Siemens SHELXTL (Sheldrick, 1994)'
_computing_publication_material 'SHELX97-2 (Sheldrick, 1997) and local procedures'
_computing_structure_refinement 'SHELXL-97 (Sheldrick, 1997)'
_computing_structure_solution 'SHELXS-97 (Sheldrick, 1990)'
_diffrn_ambient_temperature 173(1)
_diffrn_detector_area_resol_mean 18
_diffrn_measured_fraction_theta_full 1.000
_diffrn_measured_fraction_theta_max 1.000
_diffrn_measurement_device_type 'Nonius KappaCCD diffractometer'
_diffrn_measurement_method '\w scans at fixed \c = 55\%'
_diffrn_radiation_monochromator graphite
_diffrn_radiation_source 'fine-focus sealed tube'
_diffrn_radiation_type MoK\a
_diffrn_radiation_wavelength 0.71073
_diffrn_reflns_av_R_equivalents 0.0390
_diffrn_reflns_av_sigmaI/netI 0.0620
_diffrn_reflns_limit_h_max 25
_diffrn_reflns_limit_h_min -25
_diffrn_reflns_limit_k_max 21
_diffrn_reflns_limit_k_min -21
_diffrn_reflns_limit_l_max 30
_diffrn_reflns_limit_l_min -30
_diffrn_reflns_number 16487
_diffrn_reflns_theta_full 25.00
_diffrn_reflns_theta_max 25.00
_diffrn_reflns_theta_min 1.87
_diffrn_standards_decay_% <1
_exptl_absorpt_coefficient_mu 0.229
_exptl_absorpt_correction_type none
_exptl_crystal_colour yellow
_exptl_crystal_density_diffrn 1.210
_exptl_crystal_density_method 'not measured'
_exptl_crystal_description 'irregular fragment'
_exptl_crystal_F_000 3808
_exptl_crystal_size_max 0.34
_exptl_crystal_size_mid 0.30
_exptl_crystal_size_min 0.18
_refine_diff_density_max .631
_refine_diff_density_min -.380
_refine_diff_density_rms .065
_refine_ls_extinction_coef 0.00034(12)
_refine_ls_extinction_expression Fc^*^=kFc[1+0.001xFc^2^\l^3^/sin(2\q)]^-1/4^
_refine_ls_extinction_method SHELXL
_refine_ls_goodness_of_fit_ref 1.112
_refine_ls_hydrogen_treatment mixed
_refine_ls_matrix_type full
_refine_ls_number_parameters 542
_refine_ls_number_reflns 8617
_refine_ls_number_restraints 0
_refine_ls_restrained_S_all 1.112
_refine_ls_R_factor_all 0.1005
_refine_ls_R_factor_gt 0.0747
_refine_ls_shift/su_max 0.003
_refine_ls_shift/su_mean 0.000
_refine_ls_structure_factor_coef Fsqd
_refine_ls_weighting_details 'calc w=1/[\s^2^(Fo^2^)+(0.0633P)^2^+13.4724P] where P=(Fo^2^+2Fc^2^)/3'
_refine_ls_weighting_scheme calc
_refine_ls_wR_factor_gt 0.1595
_refine_ls_wR_factor_ref 0.1712
_reflns_number_gt 6777
_reflns_number_total 8617
_reflns_threshold_expression >2sigma(I)
_cod_data_source_file ic0110326_5.cif
_cod_data_source_block k00115a_Salophen(tBu)AlO2P(H)Ph]2_Compound13
_cod_database_code 4317521

loop_
_symmetry_equiv_pos_as_xyz
'x, y, z'
'-x+1/2, -y, z+1/2'
'x+1/2, -y+1/2, -z'
'-x, y+1/2, -z+1/2'
'-x, -y, -z'
'x-1/2, y, -z-1/2'
'-x-1/2, y-1/2, z'
'x, -y-1/2, z-1/2'

loop_
_atom_site_label
_atom_site_type_symbol
_atom_site_fract_x
_atom_site_fract_y
_atom_site_fract_z
_atom_site_U_iso_or_equiv
_atom_site_adp_type
_atom_site_occupancy
_atom_site_symmetry_multiplicity
_atom_site_calc_flag
_atom_site_refinement_flags
_atom_site_disorder_assembly
_atom_site_disorder_group
Al1 Al 0.44014(4) 0.10652(5) 0.04129(4) 0.0178(2) Uani 1 1 d . . .
P1 P 0.51006(4) -0.04630(5) 0.07215(3) 0.0189(2) Uani 1 1 d . . .
H1P H 0.5658 -0.0413 0.0855 0.023 Uiso 1 1 d R . .
N1 N 0.41003(11) 0.19629(14) -0.00065(10) 0.0188(6) Uani 1 1 d . . .
N2 N 0.51285(12) 0.17966(14) 0.05841(10) 0.0188(6) Uani 1 1 d . . .
H2 H 0.5499 0.1553 0.0500 0.023 Uiso 1 1 calc R . .
O1 O 0.37326(10) 0.05185(11) 0.01888(8) 0.0218(5) Uani 1 1 d . . .
O2 O 0.40179(10) 0.13296(12) 0.10252(8) 0.0232(5) Uani 1 1 d . . .
O3 O 0.48934(10) 0.08797(11) -0.02095(8) 0.0218(5) Uani 1 1 d . . .
O4 O 0.48107(10) 0.02910(12) 0.07345(8) 0.0227(5) Uani 1 1 d . . .
C1 C 0.32869(14) 0.06302(17) -0.01558(12) 0.0194(7) Uani 1 1 d . . .
C2 C 0.28377(15) 0.00634(17) -0.02604(13) 0.0213(7) Uani 1 1 d . . .
C3 C 0.28066(15) -0.06427(18) 0.00816(13) 0.0268(8) Uani 1 1 d . . .
C4 C 0.27067(19) -0.0421(2) 0.06624(14) 0.0397(10) Uani 1 1 d . . .
H4A H 0.2321 -0.0132 0.0694 0.060 Uiso 1 1 calc R . .
H4B H 0.3062 -0.0123 0.0783 0.060 Uiso 1 1 calc R . .
H4C H 0.2674 -0.0869 0.0879 0.060 Uiso 1 1 calc R . .
C5 C 0.34060(17) -0.1100(2) 0.00317(15) 0.0345(9) Uani 1 1 d . . .
H5A H 0.3373 -0.1545 0.0251 0.052 Uiso 1 1 calc R . .
H5B H 0.3763 -0.0802 0.0149 0.052 Uiso 1 1 calc R . .
H5C H 0.3466 -0.1245 -0.0337 0.052 Uiso 1 1 calc R . .
C6 C 0.22551(18) -0.1142(2) -0.00757(16) 0.0408(10) Uani 1 1 d . . .
H6A H 0.1864 -0.0862 -0.0045 0.061 Uiso 1 1 calc R . .
H6B H 0.2240 -0.1574 0.0158 0.061 Uiso 1 1 calc R . .
H6C H 0.2309 -0.1308 -0.0441 0.061 Uiso 1 1 calc R . .
C7 C 0.24300(15) 0.01767(18) -0.06758(13) 0.0243(8) Uani 1 1 d . . .
H7 H 0.2143 -0.0209 -0.0756 0.029 Uiso 1 1 calc . . .
C8 C 0.24080(15) 0.08230(18) -0.09896(13) 0.0245(8) Uani 1 1 d . . .
C9 C 0.19728(16) 0.0854(2) -0.14717(15) 0.0321(9) Uani 1 1 d . . .
C10 C 0.12938(17) 0.0729(3) -0.13010(18) 0.0537(12) Uani 1 1 d . . .
H10A H 0.1020 0.0755 -0.1610 0.081 Uiso 1 1 calc R . .
H10B H 0.1172 0.1113 -0.1047 0.081 Uiso 1 1 calc R . .
H10C H 0.1255 0.0240 -0.1136 0.081 Uiso 1 1 calc R . .
C11 C 0.21589(19) 0.0244(2) -0.18596(15) 0.0451(11) Uani 1 1 d . . .
H11A H 0.1881 0.0259 -0.2166 0.068 Uiso 1 1 calc R . .
H11B H 0.2123 -0.0241 -0.1687 0.068 Uiso 1 1 calc R . .
H11C H 0.2592 0.0321 -0.1974 0.068 Uiso 1 1 calc R . .
C12 C 0.2014(2) 0.1598(2) -0.17495(17) 0.0537(12) Uani 1 1 d . . .
H12A H 0.1726 0.1604 -0.2050 0.080 Uiso 1 1 calc R . .
H12B H 0.2442 0.1678 -0.1874 0.080 Uiso 1 1 calc R . .
H12C H 0.1900 0.1994 -0.1503 0.080 Uiso 1 1 calc R . .
C13 C 0.28088(15) 0.13808(18) -0.08537(13) 0.0260(8) Uani 1 1 d . . .
H13 H 0.2795 0.1833 -0.1046 0.031 Uiso 1 1 calc . . .
C14 C 0.32419(14) 0.13079(17) -0.04382(13) 0.0218(7) Uani 1 1 d . . .
C15 C 0.36493(15) 0.19251(17) -0.03469(13) 0.0222(7) Uani 1 1 d . . .
H15 H 0.3582 0.2352 -0.0558 0.027 Uiso 1 1 calc . . .
C16 C 0.45361(14) 0.25593(17) -0.00264(12) 0.0203(7) Uani 1 1 d . . .
C17 C 0.44790(15) 0.32073(18) -0.03263(14) 0.0266(8) Uani 1 1 d . . .
H17 H 0.4094 0.3308 -0.0499 0.032 Uiso 1 1 calc . . .
C18 C 0.49671(16) 0.37043(19) -0.03781(15) 0.0308(9) Uani 1 1 d . . .
C19 C 0.4895(2) 0.4386(2) -0.07156(18) 0.0506(12) Uani 1 1 d . . .
H19A H 0.5284 0.4673 -0.0709 0.076 Uiso 1 1 calc R . .
H19B H 0.4551 0.4690 -0.0579 0.076 Uiso 1 1 calc R . .
H19C H 0.4802 0.4237 -0.1079 0.076 Uiso 1 1 calc R . .
C20 C 0.55443(16) 0.35559(19) -0.01310(14) 0.0296(8) Uani 1 1 d . . .
C21 C 0.60973(17) 0.4060(2) -0.02035(17) 0.0423(10) Uani 1 1 d . . .
H21A H 0.5980 0.4476 -0.0431 0.063 Uiso 1 1 calc R . .
H21B H 0.6441 0.3783 -0.0367 0.063 Uiso 1 1 calc R . .
H21C H 0.6232 0.4250 0.0140 0.063 Uiso 1 1 calc R . .
C22 C 0.55899(15) 0.29254(19) 0.01806(13) 0.0261(8) Uani 1 1 d . . .
H22 H 0.5973 0.2822 0.0355 0.031 Uiso 1 1 calc . . .
C23 C 0.50918(15) 0.24432(18) 0.02435(13) 0.0214(7) Uani 1 1 d . . .
C24 C 0.51862(15) 0.20422(19) 0.11520(13) 0.0253(8) Uani 1 1 d . . .
H24 H 0.5507 0.2445 0.1162 0.030 Uiso 1 1 calc R . .
C25 C 0.45828(14) 0.23691(18) 0.13512(12) 0.0211(7) Uani 1 1 d . . .
C26 C 0.40208(14) 0.19703(17) 0.12883(12) 0.0194(7) Uani 1 1 d . . .
C27 C 0.34640(15) 0.22567(18) 0.15152(12) 0.0225(8) Uani 1 1 d . . .
C28 C 0.28445(15) 0.18306(19) 0.14793(14) 0.0287(8) Uani 1 1 d . . .
C29 C 0.26557(17) 0.1739(2) 0.08987(15) 0.0401(10) Uani 1 1 d . . .
H29A H 0.2259 0.1470 0.0878 0.060 Uiso 1 1 calc R . .
H29B H 0.2981 0.1461 0.0712 0.060 Uiso 1 1 calc R . .
H29C H 0.2608 0.2229 0.0737 0.060 Uiso 1 1 calc R . .
C30 C 0.29156(18) 0.1067(2) 0.17397(15) 0.0399(10) Uani 1 1 d . . .
H30A H 0.2520 0.0796 0.1713 0.060 Uiso 1 1 calc R . .
H30B H 0.3026 0.1131 0.2112 0.060 Uiso 1 1 calc R . .
H30C H 0.3246 0.0787 0.1560 0.060 Uiso 1 1 calc R . .
C31 C 0.23087(17) 0.2235(2) 0.17557(18) 0.0490(11) Uani 1 1 d . . .
H31A H 0.1923 0.1947 0.1718 0.073 Uiso 1 1 calc R . .
H31B H 0.2252 0.2725 0.1596 0.073 Uiso 1 1 calc R . .
H31C H 0.2408 0.2292 0.2131 0.073 Uiso 1 1 calc R . .
C32 C 0.35018(15) 0.29369(19) 0.17722(13) 0.0264(8) Uani 1 1 d . . .
H32 H 0.3130 0.3134 0.1921 0.032 Uiso 1 1 calc . . .
C33 C 0.40513(15) 0.33475(18) 0.18249(13) 0.0248(8) Uani 1 1 d . . .
C34 C 0.40420(17) 0.41001(19) 0.21119(15) 0.0323(9) Uani 1 1 d . . .
C35 C 0.3917(2) 0.3964(2) 0.27041(17) 0.0574(13) Uani 1 1 d . . .
H35A H 0.4248 0.3649 0.2850 0.086 Uiso 1 1 calc R . .
H35B H 0.3512 0.3718 0.2747 0.086 Uiso 1 1 calc R . .
H35C H 0.3912 0.4440 0.2891 0.086 Uiso 1 1 calc R . .
C36 C 0.4667(2) 0.4498(2) 0.2085(2) 0.0600(13) Uani 1 1 d . . .
H36A H 0.4994 0.4180 0.2234 0.090 Uiso 1 1 calc R . .
H36B H 0.4644 0.4961 0.2286 0.090 Uiso 1 1 calc R . .
H36C H 0.4768 0.4610 0.1717 0.090 Uiso 1 1 calc R . .
C37 C 0.3533(2) 0.4583(2) 0.1893(2) 0.0742(17) Uani 1 1 d . . .
H37A H 0.3133 0.4319 0.1911 0.111 Uiso 1 1 calc R . .
H37B H 0.3627 0.4704 0.1525 0.111 Uiso 1 1 calc R . .
H37C H 0.3506 0.5041 0.2099 0.111 Uiso 1 1 calc R . .
C38 C 0.45882(15) 0.30476(18) 0.16086(13) 0.0237(8) Uani 1 1 d . . .
H38 H 0.4970 0.3313 0.1637 0.028 Uiso 1 1 calc . . .
O5 O 0.59501(12) 0.10730(17) 0.12206(10) 0.0525(8) Uani 1 1 d . . .
C39 C 0.54288(17) 0.1418(2) 0.14866(13) 0.0337(9) Uani 1 1 d . . .
H39 H 0.5090 0.1045 0.1549 0.040 Uiso 1 1 calc R . .
C40 C 0.56934(19) 0.1690(2) 0.20168(15) 0.0445(11) Uani 1 1 d . . .
H40A H 0.5717 0.2238 0.2025 0.053 Uiso 1 1 calc R . .
H40B H 0.5430 0.1519 0.2314 0.053 Uiso 1 1 calc R . .
C41 C 0.6323(2) 0.1360(3) 0.20445(19) 0.0670(15) Uani 1 1 d . . .
H41A H 0.6629 0.1728 0.2176 0.080 Uiso 1 1 calc R . .
H41B H 0.6324 0.0928 0.2285 0.080 Uiso 1 1 calc R . .
C42 C 0.6484(2) 0.1131(3) 0.1516(2) 0.0779(18) Uani 1 1 d . . .
H42A H 0.6769 0.1499 0.1354 0.093 Uiso 1 1 calc R . .
H42B H 0.6701 0.0647 0.1526 0.093 Uiso 1 1 calc R . .
C43 C 0.46992(15) -0.10140(18) 0.12025(12) 0.0231(8) Uani 1 1 d . . .
C44 C 0.43027(18) -0.0673(2) 0.15570(14) 0.0373(10) Uani 1 1 d . . .
H44 H 0.4244 -0.0152 0.1546 0.045 Uiso 1 1 calc . . .
C45 C 0.3991(2) -0.1101(3) 0.19298(16) 0.0502(12) Uani 1 1 d . . .
H45 H 0.3714 -0.0869 0.2172 0.060 Uiso 1 1 calc . . .
C46 C 0.40783(19) -0.1851(2) 0.19499(15) 0.0424(10) Uani 1 1 d . . .
H46 H 0.3868 -0.2137 0.2210 0.051 Uiso 1 1 calc . . .
C47 C 0.4466(2) -0.2191(2) 0.15975(16) 0.0450(11) Uani 1 1 d . . .
H47 H 0.4524 -0.2712 0.1610 0.054 Uiso 1 1 calc . . .
C48 C 0.47763(18) -0.1773(2) 0.12207(15) 0.0366(9) Uani 1 1 d . . .
H48 H 0.5043 -0.2010 0.0974 0.044 Uiso 1 1 calc . . .
C1S_2 C 0.4024(2) 0.1886(3) 0.2850(2) 0.0663(14) Uani 1 1 d . . .
H1S1_2 H 0.3898 0.2015 0.2486 0.080 Uiso 1 1 calc R . .
H1S2_2 H 0.4342 0.2249 0.2967 0.080 Uiso 1 1 calc R . .
Cl1S_2 Cl 0.43403(7) 0.10108(8) 0.28564(7) 0.0929(5) Uani 1 1 d . . .
Cl2S_2 Cl 0.33675(8) 0.19330(10) 0.32689(7) 0.1021(6) Uani 1 1 d . . .

loop_
_atom_site_aniso_label
_atom_site_aniso_U_11
_atom_site_aniso_U_22
_atom_site_aniso_U_33
_atom_site_aniso_U_23
_atom_site_aniso_U_13
_atom_site_aniso_U_12
Al1 0.0164(5) 0.0194(5) 0.0177(5) -0.0023(4) -0.0010(4) -0.0003(4)
P1 0.0196(5) 0.0221(5) 0.0151(4) 0.0002(4) -0.0013(3) 0.0020(4)
N1 0.0136(14) 0.0197(14) 0.0232(15) -0.0023(12) -0.0023(12) -0.0004(11)
N2 0.0153(14) 0.0223(14) 0.0187(14) -0.0052(12) 0.0016(11) 0.0009(11)
O1 0.0227(12) 0.0211(12) 0.0218(12) 0.0011(10) -0.0047(10) -0.0040(10)
O2 0.0217(12) 0.0241(12) 0.0238(12) -0.0058(10) 0.0033(10) -0.0031(10)
O3 0.0255(12) 0.0229(12) 0.0168(12) -0.0007(10) 0.0017(10) 0.0018(10)
O4 0.0285(13) 0.0231(12) 0.0165(12) -0.0010(10) -0.0015(10) 0.0028(10)
C1 0.0169(17) 0.0248(18) 0.0165(17) -0.0022(14) -0.0002(14) -0.0006(14)
C2 0.0181(17) 0.0228(18) 0.0229(18) -0.0004(14) 0.0011(15) -0.0003(14)
C3 0.0225(18) 0.0261(19) 0.032(2) 0.0025(16) -0.0011(16) -0.0066(15)
C4 0.047(2) 0.039(2) 0.033(2) 0.0087(18) 0.0082(19) -0.0030(19)
C5 0.035(2) 0.028(2) 0.041(2) 0.0044(17) -0.0032(18) -0.0043(17)
C6 0.041(2) 0.035(2) 0.046(2) 0.0131(19) -0.0097(19) -0.0132(18)
C7 0.0186(18) 0.0239(18) 0.030(2) -0.0044(16) 0.0000(16) -0.0076(14)
C8 0.0189(18) 0.0273(19) 0.0274(19) 0.0013(15) -0.0034(15) 0.0018(15)
C9 0.027(2) 0.032(2) 0.037(2) 0.0033(17) -0.0139(17) -0.0031(16)
C10 0.025(2) 0.080(3) 0.056(3) -0.003(2) -0.014(2) 0.001(2)
C11 0.046(3) 0.055(3) 0.035(2) -0.002(2) -0.015(2) 0.004(2)
C12 0.063(3) 0.044(3) 0.054(3) 0.012(2) -0.039(2) -0.008(2)
C13 0.0239(19) 0.0254(19) 0.0288(19) 0.0070(15) -0.0043(16) -0.0014(15)
C14 0.0191(18) 0.0235(18) 0.0228(18) -0.0001(14) -0.0017(14) -0.0009(14)
C15 0.0233(18) 0.0186(17) 0.0246(18) 0.0054(14) 0.0002(15) 0.0038(14)
C16 0.0182(17) 0.0187(17) 0.0239(18) -0.0065(14) 0.0012(14) -0.0011(14)
C17 0.0223(18) 0.0216(18) 0.036(2) -0.0049(16) -0.0038(16) 0.0008(15)
C18 0.032(2) 0.0207(19) 0.040(2) -0.0013(16) -0.0027(17) -0.0022(16)
C19 0.051(3) 0.030(2) 0.072(3) 0.015(2) -0.015(2) -0.008(2)
C20 0.026(2) 0.027(2) 0.036(2) -0.0043(17) 0.0038(16) -0.0044(16)
C21 0.033(2) 0.041(2) 0.053(3) 0.005(2) 0.001(2) -0.0113(18)
C22 0.0185(18) 0.031(2) 0.0289(19) -0.0061(16) -0.0006(15) 0.0012(15)
C23 0.0200(17) 0.0225(18) 0.0218(18) -0.0064(14) 0.0045(14) -0.0007(14)
C24 0.0187(18) 0.032(2) 0.0253(19) -0.0108(16) -0.0007(15) -0.0009(15)
C25 0.0206(17) 0.0253(18) 0.0174(17) -0.0043(14) 0.0010(14) 0.0010(14)
C26 0.0217(17) 0.0214(17) 0.0151(16) -0.0007(14) 0.0021(14) 0.0017(14)
C27 0.0223(18) 0.0236(18) 0.0215(18) -0.0006(15) 0.0022(15) 0.0003(14)
C28 0.0205(18) 0.033(2) 0.032(2) -0.0079(17) 0.0086(16) -0.0044(15)
C29 0.024(2) 0.052(3) 0.045(2) -0.007(2) -0.0010(18) -0.0056(18)
C30 0.039(2) 0.039(2) 0.042(2) -0.0035(19) 0.0092(19) -0.0143(19)
C31 0.028(2) 0.052(3) 0.067(3) -0.015(2) 0.015(2) -0.0089(19)
C32 0.0236(19) 0.0282(19) 0.0273(19) -0.0011(16) 0.0092(15) 0.0042(15)
C33 0.028(2) 0.0203(18) 0.0262(19) 0.0000(15) 0.0049(16) 0.0007(15)
C34 0.030(2) 0.0227(19) 0.044(2) -0.0080(17) 0.0073(17) 0.0012(16)
C35 0.077(3) 0.044(3) 0.052(3) -0.020(2) 0.006(2) -0.001(2)
C36 0.055(3) 0.036(2) 0.089(4) -0.027(2) 0.012(3) -0.007(2)
C37 0.084(4) 0.040(3) 0.099(4) -0.029(3) -0.039(3) 0.029(3)
C38 0.0205(18) 0.0263(19) 0.0243(18) -0.0043(15) 0.0028(15) -0.0038(15)
O5 0.0392(16) 0.081(2) 0.0371(16) -0.0143(15) -0.0085(13) 0.0270(15)
C39 0.028(2) 0.048(2) 0.025(2) -0.0089(18) -0.0012(16) 0.0075(18)
C40 0.045(3) 0.060(3) 0.029(2) -0.011(2) -0.0073(19) 0.005(2)
C41 0.072(3) 0.072(3) 0.057(3) -0.008(3) -0.031(3) 0.022(3)
C42 0.041(3) 0.121(5) 0.071(4) -0.043(3) -0.026(3) 0.030(3)
C43 0.0238(18) 0.0289(19) 0.0165(17) 0.0002(15) -0.0035(14) -0.0002(15)
C44 0.047(2) 0.037(2) 0.028(2) 0.0029(17) 0.0103(19) 0.0072(19)
C45 0.058(3) 0.059(3) 0.033(2) 0.006(2) 0.023(2) 0.001(2)
C46 0.046(3) 0.052(3) 0.029(2) 0.014(2) 0.0047(19) -0.014(2)
C47 0.063(3) 0.029(2) 0.043(2) 0.0104(19) 0.000(2) -0.008(2)
C48 0.046(2) 0.029(2) 0.036(2) 0.0053(18) 0.0068(18) 0.0024(18)
C1S_2 0.067(3) 0.053(3) 0.079(4) 0.013(3) -0.012(3) 0.003(3)
Cl1S_2 0.0747(10) 0.0653(9) 0.1387(14) 0.0419(9) 0.0370(9) 0.0253(7)
Cl2S_2 0.1121(13) 0.0945(12) 0.0996(12) -0.0357(10) 0.0127(10) 0.0334(10)

loop_
_atom_type_symbol
_atom_type_description
_atom_type_scat_dispersion_real
_atom_type_scat_dispersion_imag
_atom_type_scat_source
C C .0033 .0016 'International Tables Vol C Tables 4.2.6.8 and 6.1.1.4'
H H .0000 .0000 'International Tables Vol C Tables 4.2.6.8 and 6.1.1.4'
N N .0061 .0033 'International Tables Vol C Tables 4.2.6.8 and 6.1.1.4'
O O .0106 .0060 'International Tables Vol C Tables 4.2.6.8 and 6.1.1.4'
P P .1023 .0942 'International Tables Vol C Tables 4.2.6.8 and 6.1.1.4'
Al Al .0645 .0514 'International Tables Vol C Tables 4.2.6.8 and 6.1.1.4'
Cl Cl .1484 .1585 'International Tables Vol C Tables 4.2.6.8 and 6.1.1.4'

loop_
_geom_angle_atom_site_label_1
_geom_angle_atom_site_label_2
_geom_angle_atom_site_label_3
_geom_angle
_geom_angle_site_symmetry_1
_geom_angle_site_symmetry_3
_geom_angle_publ_flag
O2 Al1 O1 93.12(10) . . ?
O2 Al1 O4 91.98(10) . . ?
O1 Al1 O4 95.78(10) . . ?
O2 Al1 O3 172.29(11) . . ?
O1 Al1 O3 94.50(10) . . ?
O4 Al1 O3 88.39(10) . . ?
O2 Al1 N1 95.46(11) . . ?
O1 Al1 N1 91.08(10) . . ?
O4 Al1 N1 169.59(11) . . ?
O3 Al1 N1 83.26(10) . . ?
O2 Al1 N2 89.56(10) . . ?
O1 Al1 N2 171.76(11) . . ?
O4 Al1 N2 91.91(10) . . ?
O3 Al1 N2 82.73(10) . . ?
N1 Al1 N2 80.90(10) . . ?
O4 P1 O3 118.56(12) . 5_655 ?
O4 P1 C43 106.91(14) . . ?
O3 P1 C43 108.40(14) 5_655 . ?
O4 P1 H1P 109.0 . . ?
O3 P1 H1P 105.3 5_655 . ?
C43 P1 H1P 108.3 . . ?
C15 N1 C16 120.2(3) . . ?
C15 N1 Al1 122.7(2) . . ?
C16 N1 Al1 114.28(19) . . ?
C23 N2 C24 109.6(2) . . ?
C23 N2 Al1 110.10(19) . . ?
C24 N2 Al1 116.40(19) . . ?
C23 N2 H2 106.7 . . ?
C24 N2 H2 106.7 . . ?
Al1 N2 H2 106.7 . . ?
C1 O1 Al1 134.0(2) . . ?
C26 O2 Al1 130.7(2) . . ?
P1 O3 Al1 143.23(14) 5_655 . ?
P1 O4 Al1 151.45(14) . . ?
O1 C1 C14 121.3(3) . . ?
O1 C1 C2 120.2(3) . . ?
C14 C1 C2 118.5(3) . . ?
C7 C2 C1 117.4(3) . . ?
C7 C2 C3 121.6(3) . . ?
C1 C2 C3 121.1(3) . . ?
C5 C3 C6 107.8(3) . . ?
C5 C3 C4 109.6(3) . . ?
C6 C3 C4 107.1(3) . . ?
C5 C3 C2 111.2(3) . . ?
C6 C3 C2 111.8(3) . . ?
C4 C3 C2 109.3(3) . . ?
C3 C4 H4A 109.5 . . ?
C3 C4 H4B 109.5 . . ?
H4A C4 H4B 109.5 . . ?
C3 C4 H4C 109.5 . . ?
H4A C4 H4C 109.5 . . ?
H4B C4 H4C 109.5 . . ?
C3 C5 H5A 109.5 . . ?
C3 C5 H5B 109.5 . . ?
H5A C5 H5B 109.5 . . ?
C3 C5 H5C 109.5 . . ?
H5A C5 H5C 109.5 . . ?
H5B C5 H5C 109.5 . . ?
C3 C6 H6A 109.5 . . ?
C3 C6 H6B 109.5 . . ?
H6A C6 H6B 109.5 . . ?
C3 C6 H6C 109.5 . . ?
H6A C6 H6C 109.5 . . ?
H6B C6 H6C 109.5 . . ?
C2 C7 C8 124.9(3) . . ?
C2 C7 H7 117.5 . . ?
C8 C7 H7 117.5 . . ?
C13 C8 C7 116.4(3) . . ?
C13 C8 C9 123.6(3) . . ?
C7 C8 C9 119.9(3) . . ?
C12 C9 C11 108.8(3) . . ?
C12 C9 C10 108.4(3) . . ?
C11 C9 C10 108.8(3) . . ?
C12 C9 C8 111.4(3) . . ?
C11 C9 C8 109.2(3) . . ?
C10 C9 C8 110.1(3) . . ?
C9 C10 H10A 109.5 . . ?
C9 C10 H10B 109.5 . . ?
H10A C10 H10B 109.5 . . ?
C9 C10 H10C 109.5 . . ?
H10A C10 H10C 109.5 . . ?
H10B C10 H10C 109.5 . . ?
C9 C11 H11A 109.5 . . ?
C9 C11 H11B 109.5 . . ?
H11A C11 H11B 109.5 . . ?
C9 C11 H11C 109.5 . . ?
H11A C11 H11C 109.5 . . ?
H11B C11 H11C 109.5 . . ?
C9 C12 H12A 109.5 . . ?
C9 C12 H12B 109.5 . . ?
H12A C12 H12B 109.5 . . ?
C9 C12 H12C 109.5 . . ?
H12A C12 H12C 109.5 . . ?
H12B C12 H12C 109.5 . . ?
C8 C13 C14 122.2(3) . . ?
C8 C13 H13 118.9 . . ?
C14 C13 H13 118.9 . . ?
C13 C14 C1 120.1(3) . . ?
C13 C14 C15 116.6(3) . . ?
C1 C14 C15 123.1(3) . . ?
N1 C15 C14 126.9(3) . . ?
N1 C15 H15 116.5 . . ?
C14 C15 H15 116.5 . . ?
C23 C16 C17 118.0(3) . . ?
C23 C16 N1 115.4(3) . . ?
C17 C16 N1 126.4(3) . . ?
C18 C17 C16 121.8(3) . . ?
C18 C17 H17 119.1 . . ?
C16 C17 H17 119.1 . . ?
C17 C18 C20 119.7(3) . . ?
C17 C18 C19 120.4(3) . . ?
C20 C18 C19 119.9(3) . . ?
C18 C19 H19A 109.5 . . ?
C18 C19 H19B 109.5 . . ?
H19A C19 H19B 109.5 . . ?
C18 C19 H19C 109.5 . . ?
H19A C19 H19C 109.5 . . ?
H19B C19 H19C 109.5 . . ?
C22 C20 C18 118.0(3) . . ?
C22 C20 C21 120.7(3) . . ?
C18 C20 C21 121.3(3) . . ?
C20 C21 H21A 109.5 . . ?
C20 C21 H21B 109.5 . . ?
H21A C21 H21B 109.5 . . ?
C20 C21 H21C 109.5 . . ?
H21A C21 H21C 109.5 . . ?
H21B C21 H21C 109.5 . . ?
C23 C22 C20 121.8(3) . . ?
C23 C22 H22 119.1 . . ?
C20 C22 H22 119.1 . . ?
C22 C23 C16 120.5(3) . . ?
C22 C23 N2 122.1(3) . . ?
C16 C23 N2 117.4(3) . . ?
C39 C24 C25 113.6(3) . . ?
C39 C24 N2 110.3(3) . . ?
C25 C24 N2 111.4(3) . . ?
C39 C24 H24 107.1 . . ?
C25 C24 H24 107.1 . . ?
N2 C24 H24 107.1 . . ?
C38 C25 C26 120.7(3) . . ?
C38 C25 C24 119.8(3) . . ?
C26 C25 C24 119.5(3) . . ?
O2 C26 C25 120.2(3) . . ?
O2 C26 C27 120.9(3) . . ?
C25 C26 C27 118.9(3) . . ?
C32 C27 C26 117.5(3) . . ?
C32 C27 C28 121.3(3) . . ?
C26 C27 C28 121.2(3) . . ?
C31 C28 C27 112.4(3) . . ?
C31 C28 C30 107.8(3) . . ?
C27 C28 C30 109.8(3) . . ?
C31 C28 C29 107.1(3) . . ?
C27 C28 C29 109.7(3) . . ?
C30 C28 C29 110.0(3) . . ?
C28 C29 H29A 109.5 . . ?
C28 C29 H29B 109.5 . . ?
H29A C29 H29B 109.5 . . ?
C28 C29 H29C 109.5 . . ?
H29A C29 H29C 109.5 . . ?
H29B C29 H29C 109.5 . . ?
C28 C30 H30A 109.5 . . ?
C28 C30 H30B 109.5 . . ?
H30A C30 H30B 109.5 . . ?
C28 C30 H30C 109.5 . . ?
H30A C30 H30C 109.5 . . ?
H30B C30 H30C 109.5 . . ?
C28 C31 H31A 109.5 . . ?
C28 C31 H31B 109.5 . . ?
H31A C31 H31B 109.5 . . ?
C28 C31 H31C 109.5 . . ?
H31A C31 H31C 109.5 . . ?
H31B C31 H31C 109.5 . . ?
C27 C32 C33 124.2(3) . . ?
C27 C32 H32 117.9 . . ?
C33 C32 H32 117.9 . . ?
C38 C33 C32 117.0(3) . . ?
C38 C33 C34 122.9(3) . . ?
C32 C33 C34 120.1(3) . . ?
C37 C34 C36 110.3(4) . . ?
C37 C34 C33 110.2(3) . . ?
C36 C34 C33 112.6(3) . . ?
C37 C34 C35 109.1(4) . . ?
C36 C34 C35 105.7(4) . . ?
C33 C34 C35 108.8(3) . . ?
C34 C35 H35A 109.5 . . ?
C34 C35 H35B 109.5 . . ?
H35A C35 H35B 109.5 . . ?
C34 C35 H35C 109.5 . . ?
H35A C35 H35C 109.5 . . ?
H35B C35 H35C 109.5 . . ?
C34 C36 H36A 109.5 . . ?
C34 C36 H36B 109.5 . . ?
H36A C36 H36B 109.5 . . ?
C34 C36 H36C 109.5 . . ?
H36A C36 H36C 109.5 . . ?
H36B C36 H36C 109.5 . . ?
C34 C37 H37A 109.5 . . ?
C34 C37 H37B 109.5 . . ?
H37A C37 H37B 109.5 . . ?
C34 C37 H37C 109.5 . . ?
H37A C37 H37C 109.5 . . ?
H37B C37 H37C 109.5 . . ?
C33 C38 C25 121.7(3) . . ?
C33 C38 H38 119.2 . . ?
C25 C38 H38 119.2 . . ?
C42 O5 C39 110.8(3) . . ?
O5 C39 C24 109.0(3) . . ?
O5 C39 C40 105.2(3) . . ?
C24 C39 C40 112.4(3) . . ?
O5 C39 H39 110.1 . . ?
C24 C39 H39 110.1 . . ?
C40 C39 H39 110.1 . . ?
C41 C40 C39 104.4(3) . . ?
C41 C40 H40A 110.9 . . ?
C39 C40 H40A 110.9 . . ?
C41 C40 H40B 110.9 . . ?
C39 C40 H40B 110.9 . . ?
H40A C40 H40B 108.9 . . ?
C42 C41 C40 106.7(4) . . ?
C42 C41 H41A 110.4 . . ?
C40 C41 H41A 110.4 . . ?
C42 C41 H41B 110.4 . . ?
C40 C41 H41B 110.4 . . ?
H41A C41 H41B 108.6 . . ?
O5 C42 C41 109.4(4) . . ?
O5 C42 H42A 109.8 . . ?
C41 C42 H42A 109.8 . . ?
O5 C42 H42B 109.8 . . ?
C41 C42 H42B 109.8 . . ?
H42A C42 H42B 108.2 . . ?
C48 C43 C44 119.6(3) . . ?
C48 C43 P1 121.0(3) . . ?
C44 C43 P1 119.4(3) . . ?
C43 C44 C45 119.4(4) . . ?
C43 C44 H44 120.3 . . ?
C45 C44 H44 120.3 . . ?
C46 C45 C44 120.5(4) . . ?
C46 C45 H45 119.7 . . ?
C44 C45 H45 119.7 . . ?
C47 C46 C45 120.2(4) . . ?
C47 C46 H46 119.9 . . ?
C45 C46 H46 119.9 . . ?
C46 C47 C48 119.9(4) . . ?
C46 C47 H47 120.1 . . ?
C48 C47 H47 120.1 . . ?
C43 C48 C47 120.3(4) . . ?
C43 C48 H48 119.8 . . ?
C47 C48 H48 119.8 . . ?
Cl1S_2 C1S_2 Cl2S_2 110.6(3) . . ?
Cl1S_2 C1S_2 H1S1_2 109.5 . . ?
Cl2S_2 C1S_2 H1S1_2 109.5 . . ?
Cl1S_2 C1S_2 H1S2_2 109.5 . . ?
Cl2S_2 C1S_2 H1S2_2 109.5 . . ?
H1S1_2 C1S_2 H1S2_2 108.1 . . ?

loop_
_geom_bond_atom_site_label_1
_geom_bond_atom_site_label_2
_geom_bond_distance
_geom_bond_site_symmetry_2
_geom_bond_publ_flag
Al1 O2 1.820(2) . ?
Al1 O1 1.828(2) . ?
Al1 O4 1.839(2) . ?
Al1 O3 1.927(2) . ?
Al1 N1 2.042(3) . ?
Al1 N2 2.085(3) . ?
P1 O4 1.495(2) . ?
P1 O3 1.501(2) 5_655 ?
P1 C43 1.793(3) . ?
P1 H1P 1.2413 . ?
N1 C15 1.296(4) . ?
N1 C16 1.424(4) . ?
N2 C23 1.454(4) . ?
N2 C24 1.513(4) . ?
N2 H2 0.9300 . ?
O1 C1 1.309(4) . ?
O2 C26 1.335(4) . ?
O3 P1 1.501(2) 5_655 ?
C1 C14 1.420(4) . ?
C1 C2 1.428(4) . ?
C2 C7 1.383(5) . ?
C2 C3 1.543(5) . ?
C3 C5 1.529(5) . ?
C3 C6 1.536(5) . ?
C3 C4 1.542(5) . ?
C4 H4A 0.9800 . ?
C4 H4B 0.9800 . ?
C4 H4C 0.9800 . ?
C5 H5A 0.9800 . ?
C5 H5B 0.9800 . ?
C5 H5C 0.9800 . ?
C6 H6A 0.9800 . ?
C6 H6B 0.9800 . ?
C6 H6C 0.9800 . ?
C7 C8 1.413(5) . ?
C7 H7 0.9500 . ?
C8 C13 1.366(5) . ?
C8 C9 1.538(5) . ?
C9 C12 1.520(5) . ?
C9 C11 1.529(5) . ?
C9 C10 1.532(5) . ?
C10 H10A 0.9800 . ?
C10 H10B 0.9800 . ?
C10 H10C 0.9800 . ?
C11 H11A 0.9800 . ?
C11 H11B 0.9800 . ?
C11 H11C 0.9800 . ?
C12 H12A 0.9800 . ?
C12 H12B 0.9800 . ?
C12 H12C 0.9800 . ?
C13 C14 1.410(5) . ?
C13 H13 0.9500 . ?
C14 C15 1.433(4) . ?
C15 H15 0.9500 . ?
C16 C23 1.387(4) . ?
C16 C17 1.400(5) . ?
C17 C18 1.382(5) . ?
C17 H17 0.9500 . ?
C18 C20 1.410(5) . ?
C18 C19 1.506(5) . ?
C19 H19A 0.9800 . ?
C19 H19B 0.9800 . ?
C19 H19C 0.9800 . ?
C20 C22 1.389(5) . ?
C20 C21 1.503(5) . ?
C21 H21A 0.9800 . ?
C21 H21B 0.9800 . ?
C21 H21C 0.9800 . ?
C22 C23 1.384(4) . ?
C22 H22 0.9500 . ?
C24 C39 1.503(5) . ?
C24 C25 1.506(4) . ?
C24 H24 1.0000 . ?
C25 C38 1.387(4) . ?
C25 C26 1.410(4) . ?
C26 C27 1.420(4) . ?
C27 C32 1.392(5) . ?
C27 C28 1.534(4) . ?
C28 C31 1.528(5) . ?
C28 C30 1.535(5) . ?
C28 C29 1.537(5) . ?
C29 H29A 0.9800 . ?
C29 H29B 0.9800 . ?
C29 H29C 0.9800 . ?
C30 H30A 0.9800 . ?
C30 H30B 0.9800 . ?
C30 H30C 0.9800 . ?
C31 H31A 0.9800 . ?
C31 H31B 0.9800 . ?
C31 H31C 0.9800 . ?
C32 C33 1.396(5) . ?
C32 H32 0.9500 . ?
C33 C38 1.383(4) . ?
C33 C34 1.541(5) . ?
C34 C37 1.502(5) . ?
C34 C36 1.520(5) . ?
C34 C35 1.546(6) . ?
C35 H35A 0.9800 . ?
C35 H35B 0.9800 . ?
C35 H35C 0.9800 . ?
C36 H36A 0.9800 . ?
C36 H36B 0.9800 . ?
C36 H36C 0.9800 . ?
C37 H37A 0.9800 . ?
C37 H37B 0.9800 . ?
C37 H37C 0.9800 . ?
C38 H38 0.9500 . ?
O5 C42 1.368(5) . ?
O5 C39 1.444(4) . ?
C39 C40 1.540(5) . ?
C39 H39 1.0000 . ?
C40 C41 1.475(6) . ?
C40 H40A 0.9900 . ?
C40 H40B 0.9900 . ?
C41 C42 1.445(6) . ?
C41 H41A 0.9900 . ?
C41 H41B 0.9900 . ?
C42 H42A 0.9900 . ?
C42 H42B 0.9900 . ?
C43 C48 1.379(5) . ?
C43 C44 1.380(5) . ?
C44 C45 1.391(5) . ?
C44 H44 0.9500 . ?
C45 C46 1.367(6) . ?
C45 H45 0.9500 . ?
C46 C47 1.365(6) . ?
C46 H46 0.9500 . ?
C47 C48 1.386(5) . ?
C47 H47 0.9500 . ?
C48 H48 0.9500 . ?
C1S_2 Cl1S_2 1.717(5) . ?
C1S_2 Cl2S_2 1.763(5) . ?
C1S_2 H1S1_2 0.9900 . ?
C1S_2 H1S2_2 0.9900 . ?

loop_
_geom_torsion_atom_site_label_1
_geom_torsion_atom_site_label_2
_geom_torsion_atom_site_label_3
_geom_torsion_atom_site_label_4
_geom_torsion
_geom_torsion_site_symmetry_1
_geom_torsion_site_symmetry_2
_geom_torsion_site_symmetry_3
_geom_torsion_site_symmetry_4
_geom_torsion_publ_flag
O2 Al1 N1 C15 -103.5(3) . . . . ?
O1 Al1 N1 C15 -10.3(3) . . . . ?
O4 Al1 N1 C15 121.1(6) . . . . ?
O3 Al1 N1 C15 84.1(3) . . . . ?
N2 Al1 N1 C15 167.8(3) . . . . ?
O2 Al1 N1 C16 95.6(2) . . . . ?
O1 Al1 N1 C16 -171.2(2) . . . . ?
O4 Al1 N1 C16 -39.9(7) . . . . ?
O3 Al1 N1 C16 -76.8(2) . . . . ?
N2 Al1 N1 C16 6.9(2) . . . . ?
O2 Al1 N2 C23 -107.1(2) . . . . ?
O1 Al1 N2 C23 2.0(9) . . . . ?
O4 Al1 N2 C23 160.98(19) . . . . ?
O3 Al1 N2 C23 72.84(19) . . . . ?
N1 Al1 N2 C23 -11.46(19) . . . . ?
O2 Al1 N2 C24 18.5(2) . . . . ?
O1 Al1 N2 C24 127.5(7) . . . . ?
O4 Al1 N2 C24 -73.5(2) . . . . ?
O3 Al1 N2 C24 -161.7(2) . . . . ?
N1 Al1 N2 C24 114.1(2) . . . . ?
O2 Al1 O1 C1 103.2(3) . . . . ?
O4 Al1 O1 C1 -164.5(3) . . . . ?
O3 Al1 O1 C1 -75.7(3) . . . . ?
N1 Al1 O1 C1 7.7(3) . . . . ?
N2 Al1 O1 C1 -5.7(9) . . . . ?
O1 Al1 O2 C26 -141.3(3) . . . . ?
O4 Al1 O2 C26 122.8(3) . . . . ?
O3 Al1 O2 C26 30.2(9) . . . . ?
N1 Al1 O2 C26 -49.9(3) . . . . ?
N2 Al1 O2 C26 30.9(3) . . . . ?
O2 Al1 O3 P1 -175.0(7) . . . 5_655 ?
O1 Al1 O3 P1 -3.5(2) . . . 5_655 ?
O4 Al1 O3 P1 92.1(2) . . . 5_655 ?
N1 Al1 O3 P1 -94.1(2) . . . 5_655 ?
N2 Al1 O3 P1 -175.7(2) . . . 5_655 ?
O3 P1 O4 Al1 1.1(4) 5_655 . . . ?
C43 P1 O4 Al1 -121.6(3) . . . . ?
O2 Al1 O4 P1 150.0(3) . . . . ?
O1 Al1 O4 P1 56.6(3) . . . . ?
O3 Al1 O4 P1 -37.7(3) . . . . ?
N1 Al1 O4 P1 -74.4(7) . . . . ?
N2 Al1 O4 P1 -120.4(3) . . . . ?
Al1 O1 C1 C14 -2.2(5) . . . . ?
Al1 O1 C1 C2 177.0(2) . . . . ?
O1 C1 C2 C7 -171.7(3) . . . . ?
C14 C1 C2 C7 7.5(4) . . . . ?
O1 C1 C2 C3 8.9(5) . . . . ?
C14 C1 C2 C3 -171.9(3) . . . . ?
C7 C2 C3 C5 116.6(3) . . . . ?
C1 C2 C3 C5 -64.0(4) . . . . ?
C7 C2 C3 C6 -4.0(4) . . . . ?
C1 C2 C3 C6 175.4(3) . . . . ?
C7 C2 C3 C4 -122.3(3) . . . . ?
C1 C2 C3 C4 57.0(4) . . . . ?
C1 C2 C7 C8 -2.8(5) . . . . ?
C3 C2 C7 C8 176.6(3) . . . . ?
C2 C7 C8 C13 -2.4(5) . . . . ?
C2 C7 C8 C9 174.5(3) . . . . ?
C13 C8 C9 C12 -4.0(5) . . . . ?
C7 C8 C9 C12 179.3(3) . . . . ?
C13 C8 C9 C11 116.2(4) . . . . ?
C7 C8 C9 C11 -60.5(4) . . . . ?
C13 C8 C9 C10 -124.4(4) . . . . ?
C7 C8 C9 C10 59.0(4) . . . . ?
C7 C8 C13 C14 2.7(5) . . . . ?
C9 C8 C13 C14 -174.1(3) . . . . ?
C8 C13 C14 C1 2.1(5) . . . . ?
C8 C13 C14 C15 178.0(3) . . . . ?
O1 C1 C14 C13 171.9(3) . . . . ?
C2 C1 C14 C13 -7.3(5) . . . . ?
O1 C1 C14 C15 -3.8(5) . . . . ?
C2 C1 C14 C15 177.0(3) . . . . ?
C16 N1 C15 C14 168.5(3) . . . . ?
Al1 N1 C15 C14 8.7(5) . . . . ?
C13 C14 C15 N1 -176.2(3) . . . . ?
C1 C14 C15 N1 -0.3(5) . . . . ?
C15 N1 C16 C23 -162.0(3) . . . . ?
Al1 N1 C16 C23 -0.5(3) . . . . ?
C15 N1 C16 C17 11.9(5) . . . . ?
Al1 N1 C16 C17 173.3(3) . . . . ?
C23 C16 C17 C18 3.2(5) . . . . ?
N1 C16 C17 C18 -170.5(3) . . . . ?
C16 C17 C18 C20 1.0(5) . . . . ?
C16 C17 C18 C19 178.4(3) . . . . ?
C17 C18 C20 C22 -3.2(5) . . . . ?
C19 C18 C20 C22 179.4(3) . . . . ?
C17 C18 C20 C21 176.4(3) . . . . ?
C19 C18 C20 C21 -0.9(5) . . . . ?
C18 C20 C22 C23 1.2(5) . . . . ?
C21 C20 C22 C23 -178.5(3) . . . . ?
C20 C22 C23 C16 3.1(5) . . . . ?
C20 C22 C23 N2 -177.7(3) . . . . ?
C17 C16 C23 C22 -5.2(5) . . . . ?
N1 C16 C23 C22 169.1(3) . . . . ?
C17 C16 C23 N2 175.6(3) . . . . ?
N1 C16 C23 N2 -10.1(4) . . . . ?
C24 N2 C23 C22 66.7(4) . . . . ?
Al1 N2 C23 C22 -164.0(3) . . . . ?
C24 N2 C23 C16 -114.1(3) . . . . ?
Al1 N2 C23 C16 15.2(3) . . . . ?
C23 N2 C24 C39 -161.8(3) . . . . ?
Al1 N2 C24 C39 72.4(3) . . . . ?
C23 N2 C24 C25 71.2(3) . . . . ?
Al1 N2 C24 C25 -54.6(3) . . . . ?
C39 C24 C25 C38 104.1(4) . . . . ?
N2 C24 C25 C38 -130.6(3) . . . . ?
C39 C24 C25 C26 -73.9(4) . . . . ?
N2 C24 C25 C26 51.3(4) . . . . ?
Al1 O2 C26 C25 -42.8(4) . . . . ?
Al1 O2 C26 C27 138.1(3) . . . . ?
C38 C25 C26 O2 177.8(3) . . . . ?
C24 C25 C26 O2 -4.2(5) . . . . ?
C38 C25 C26 C27 -3.0(5) . . . . ?
C24 C25 C26 C27 175.0(3) . . . . ?
O2 C26 C27 C32 -178.5(3) . . . . ?
C25 C26 C27 C32 2.4(5) . . . . ?
O2 C26 C27 C28 1.7(5) . . . . ?
C25 C26 C27 C28 -177.4(3) . . . . ?
C32 C27 C28 C31 -0.6(5) . . . . ?
C26 C27 C28 C31 179.3(3) . . . . ?
C32 C27 C28 C30 -120.5(3) . . . . ?
C26 C27 C28 C30 59.4(4) . . . . ?
C32 C27 C28 C29 118.5(3) . . . . ?
C26 C27 C28 C29 -61.7(4) . . . . ?
C26 C27 C32 C33 -0.7(5) . . . . ?
C28 C27 C32 C33 179.1(3) . . . . ?
C27 C32 C33 C38 -0.5(5) . . . . ?
C27 C32 C33 C34 179.3(3) . . . . ?
C38 C33 C34 C37 128.9(4) . . . . ?
C32 C33 C34 C37 -50.9(5) . . . . ?
C38 C33 C34 C36 5.2(5) . . . . ?
C32 C33 C34 C36 -174.5(4) . . . . ?
C38 C33 C34 C35 -111.6(4) . . . . ?
C32 C33 C34 C35 68.6(4) . . . . ?
C32 C33 C38 C25 -0.1(5) . . . . ?
C34 C33 C38 C25 -179.9(3) . . . . ?
C26 C25 C38 C33 1.9(5) . . . . ?
C24 C25 C38 C33 -176.1(3) . . . . ?
C42 O5 C39 C24 118.7(4) . . . . ?
C42 O5 C39 C40 -2.0(5) . . . . ?
C25 C24 C39 O5 171.4(3) . . . . ?
N2 C24 C39 O5 45.6(4) . . . . ?
C25 C24 C39 C40 -72.5(4) . . . . ?
N2 C24 C39 C40 161.7(3) . . . . ?
O5 C39 C40 C41 -9.5(5) . . . . ?
C24 C39 C40 C41 -127.9(4) . . . . ?
C39 C40 C41 C42 17.1(6) . . . . ?
C39 O5 C42 C41 13.3(6) . . . . ?
C40 C41 C42 O5 -19.3(6) . . . . ?
O4 P1 C43 C48 167.9(3) . . . . ?
O3 P1 C43 C48 39.0(3) 5_655 . . . ?
O4 P1 C43 C44 -11.5(3) . . . . ?
O3 P1 C43 C44 -140.4(3) 5_655 . . . ?
C48 C43 C44 C45 0.5(6) . . . . ?
P1 C43 C44 C45 179.9(3) . . . . ?
C43 C44 C45 C46 0.6(6) . . . . ?
C44 C45 C46 C47 -1.1(7) . . . . ?
C45 C46 C47 C48 0.5(7) . . . . ?
C44 C43 C48 C47 -1.1(6) . . . . ?
P1 C43 C48 C47 179.5(3) . . . . ?
C46 C47 C48 C43 0.6(6) . . . . ?
